data_1516939
loop_
_publ_author_name
'Wang, Yan'
'Liu, Zhiqing'
'Zhou, Juhong'
'Wang, Tao'
'Wang, Suna'
'Liu, Guangxiang'
'Wang, Xiaoxiao'
'Gao, Ya'
'Xu, Jing'

_publ_section_title
;
 A series of transition coordination polymers assembled by asymmetric
 dicarboxylic acid and flexible bridging ligand: Structural diversities,
 topologies and properties
;
_journal_name_full
;
Inorganica Chimica Acta
;
_journal_page_first 169
_journal_page_last 178
_journal_volume 400
_journal_year 2013
_chemical_formula_sum 'C15 H18 Co N3 O7'
_chemical_formula_weight 411.25
_chemical_name_systematic
; 
 {[Co(hpht)(ptmb)0.5(H2O)2]-H2O} 
;
_space_group_IT_number 2
_symmetry_cell_setting triclinic
_symmetry_space_group_name_Hall '-P 1'
_symmetry_space_group_name_H-M 'P -1'
_atom_sites_solution_hydrogens geom
_atom_sites_solution_primary direct
_atom_sites_solution_secondary difmap
_cell_angle_alpha 91.3920(10)
_cell_angle_beta 104.4280(10)
_cell_angle_gamma 114.077(2)
_cell_formula_units_Z 2
_cell_length_a 8.3540(8)
_cell_length_b 9.9055(9)
_cell_length_c 11.9259(12)
_cell_measurement_reflns_used 2850
_cell_measurement_temperature 298(2)
_cell_measurement_theta_max 28.17
_cell_measurement_theta_min 2.68
_cell_volume 863.70(14)
_computing_cell_refinement 'Bruker SMART'
_computing_data_collection 'Bruker SMART'
_computing_data_reduction 'Bruker SAINT'
_computing_structure_refinement 'SHELXL-97 (Sheldrick, 1997)'
_computing_structure_solution 'SHELXS-97 (Sheldrick, 1990)'
_diffrn_ambient_temperature 293(2)
_diffrn_measured_fraction_theta_full 0.982
_diffrn_measured_fraction_theta_max 0.982
_diffrn_radiation_monochromator graphite
_diffrn_radiation_source 'fine-focus sealed tube'
_diffrn_radiation_type MoK\a
_diffrn_radiation_wavelength 0.71073
_diffrn_reflns_av_R_equivalents 0.0236
_diffrn_reflns_av_sigmaI/netI 0.0426
_diffrn_reflns_limit_h_max 9
_diffrn_reflns_limit_h_min -9
_diffrn_reflns_limit_k_max 11
_diffrn_reflns_limit_k_min -11
_diffrn_reflns_limit_l_max 14
_diffrn_reflns_limit_l_min -8
_diffrn_reflns_number 4460
_diffrn_reflns_theta_full 25.00
_diffrn_reflns_theta_max 25.00
_diffrn_reflns_theta_min 2.74
_exptl_absorpt_coefficient_mu 1.037
_exptl_absorpt_correction_T_max 0.8599
_exptl_absorpt_correction_T_min 0.8194
_exptl_absorpt_process_details 'SHELXTL (Sheldrick, 2008)'
_exptl_crystal_colour pink
_exptl_crystal_density_diffrn 1.581
_exptl_crystal_density_method 'not measured'
_exptl_crystal_description block
_exptl_crystal_F_000 424
_exptl_crystal_size_max 0.20
_exptl_crystal_size_mid 0.15
_exptl_crystal_size_min 0.15
_refine_diff_density_max 0.449
_refine_diff_density_min -0.578
_refine_diff_density_rms 0.064
_refine_ls_extinction_method none
_refine_ls_goodness_of_fit_ref 1.027
_refine_ls_hydrogen_treatment mixed
_refine_ls_matrix_type full
_refine_ls_number_parameters 254
_refine_ls_number_reflns 2979
_refine_ls_number_restraints 6
_refine_ls_restrained_S_all 1.043
_refine_ls_R_factor_all 0.0430
_refine_ls_R_factor_gt 0.0341
_refine_ls_shift/su_max 0.000
_refine_ls_shift/su_mean 0.000
_refine_ls_structure_factor_coef Fsqd
_refine_ls_weighting_details 'calc w=1/[\s^2^(Fo^2^)+(0.0534P)^2^+0.2746P] where P=(Fo^2^+2Fc^2^)/3'
_refine_ls_weighting_scheme calc
_refine_ls_wR_factor_gt 0.0905
_refine_ls_wR_factor_ref 0.0971
_reflns_number_gt 2454
_reflns_number_total 2979
_reflns_threshold_expression >2sigma(I)
_cod_data_source_file ICA-2013-400-169-178-3.cif
_cod_data_source_block 3
_cod_database_code 1516939

loop_
_symmetry_equiv_pos_as_xyz
'x, y, z'
'-x, -y, -z'

loop_
_atom_site_label
_atom_site_type_symbol
_atom_site_fract_x
_atom_site_fract_y
_atom_site_fract_z
_atom_site_U_iso_or_equiv
_atom_site_adp_type
_atom_site_occupancy
_atom_site_symmetry_multiplicity
_atom_site_calc_flag
_atom_site_refinement_flags
Co1 Co 0.5000 0.0000 0.0000 0.02369(15) Uani 1 2 d S
Co2 Co 1.0000 0.5000 0.0000 0.02472(16) Uani 1 2 d S
N1 N 0.5630(3) 0.1974(3) 0.3382(2) 0.0399(6) Uani 1 1 d .
N2 N 0.5919(4) 0.0773(3) 0.3727(2) 0.0496(7) Uani 1 1 d .
N3 N 0.5187(3) 0.0620(2) 0.17717(19) 0.0335(5) Uani 1 1 d .
O1 O 1.0436(2) 0.34288(18) 0.10256(17) 0.0317(4) Uani 1 1 d .
O2 O 0.7795(2) 0.14461(18) 0.02538(16) 0.0292(4) Uani 1 1 d .
O3 O 0.5374(2) -0.18888(19) 0.04963(17) 0.0327(4) Uani 1 1 d .
O4 O 0.6480(3) -0.3476(2) 0.1177(2) 0.0453(6) Uani 1 1 d .
O1W O 1.1614(3) 0.6735(2) 0.14588(18) 0.0350(5) Uani 1 1 d D
O2W O 0.7705(3) 0.4583(2) 0.05401(19) 0.0372(5) Uani 1 1 d D
O3W O 0.4015(3) 0.5444(3) 0.2508(2) 0.0704(8) Uani 1 1 d D
H3WA H 0.2986 0.4799 0.2083 0.085 Uiso 1 1 d RD
H3WB H 0.4716 0.5733 0.2069 0.085 Uiso 1 1 d RD
C1 C 0.9837(3) 0.1371(3) 0.2053(2) 0.0265(6) Uani 1 1 d .
C2 C 0.9585(3) -0.0121(3) 0.1915(2) 0.0281(6) Uani 1 1 d .
C3 C 1.0315(4) -0.0663(3) 0.2884(3) 0.0407(7) Uani 1 1 d .
H3 H 1.0200 -0.1636 0.2798 0.049 Uiso 1 1 calc R
C4 C 1.1199(4) 0.0196(4) 0.3962(3) 0.0515(9) Uani 1 1 d .
H4 H 1.1673 -0.0194 0.4594 0.062 Uiso 1 1 calc R
C5 C 1.1379(4) 0.1654(4) 0.4100(3) 0.0476(8) Uani 1 1 d .
H5 H 1.1933 0.2233 0.4833 0.057 Uiso 1 1 calc R
C6 C 1.0733(4) 0.2234(3) 0.3149(3) 0.0360(7) Uani 1 1 d .
H6 H 1.0898 0.3222 0.3240 0.043 Uiso 1 1 calc R
C7 C 0.9283(3) 0.2120(3) 0.1043(2) 0.0255(5) Uani 1 1 d .
C8 C 0.8585(3) -0.1178(3) 0.0777(2) 0.0289(6) Uani 1 1 d .
H8A H 0.9269 -0.1729 0.0651 0.035 Uiso 1 1 calc R
H8B H 0.8478 -0.0613 0.0131 0.035 Uiso 1 1 calc R
C9 C 0.6687(3) -0.2263(3) 0.0818(2) 0.0276(6) Uani 1 1 d .
C10 C 0.8100(4) 0.4184(3) 0.4648(3) 0.0406(7) Uani 1 1 d .
C11 C 0.8968(4) 0.5198(4) 0.3972(3) 0.0482(8) Uani 1 1 d .
H11 H 0.8280 0.5337 0.3280 0.058 Uiso 1 1 calc R
C12 C 0.9151(5) 0.3995(4) 0.5681(3) 0.0462(8) Uani 1 1 d .
H12 H 0.8584 0.3320 0.6143 0.055 Uiso 1 1 calc R
C13 C 0.6065(4) 0.3250(4) 0.4242(3) 0.0493(8) Uani 1 1 d .
H13A H 0.5623 0.2891 0.4906 0.059 Uiso 1 1 calc R
H13B H 0.5459 0.3853 0.3891 0.059 Uiso 1 1 calc R
C14 C 0.5625(4) -0.0002(3) 0.2730(3) 0.0430(7) Uani 1 1 d .
H14 H 0.5710 -0.0907 0.2686 0.052 Uiso 1 1 calc R
C15 C 0.5211(4) 0.1862(3) 0.2225(2) 0.0396(7) Uani 1 1 d .
H15 H 0.4967 0.2559 0.1793 0.047 Uiso 1 1 calc R
H1WA H 1.210(5) 0.750(3) 0.114(4) 0.096(16) Uiso 1 1 d D
H2WA H 0.736(4) 0.525(3) 0.065(3) 0.057(11) Uiso 1 1 d D
H1WB H 1.245(3) 0.653(4) 0.187(3) 0.052(10) Uiso 1 1 d D
H2WB H 0.678(3) 0.380(2) 0.017(3) 0.053(10) Uiso 1 1 d D

loop_
_atom_site_aniso_label
_atom_site_aniso_U_11
_atom_site_aniso_U_22
_atom_site_aniso_U_33
_atom_site_aniso_U_23
_atom_site_aniso_U_13
_atom_site_aniso_U_12
Co1 0.0226(3) 0.0195(3) 0.0271(3) 0.00976(19) 0.0073(2) 0.0067(2)
Co2 0.0228(3) 0.0183(3) 0.0322(3) 0.0109(2) 0.0084(2) 0.0073(2)
N1 0.0383(14) 0.0459(15) 0.0318(13) 0.0035(11) 0.0084(11) 0.0154(11)
N2 0.0607(18) 0.0519(17) 0.0341(15) 0.0149(13) 0.0137(13) 0.0215(14)
N3 0.0337(13) 0.0359(13) 0.0266(12) 0.0091(10) 0.0080(10) 0.0109(10)
O1 0.0252(9) 0.0203(9) 0.0433(11) 0.0154(8) 0.0055(8) 0.0055(7)
O2 0.0228(9) 0.0253(9) 0.0357(11) 0.0134(8) 0.0070(8) 0.0068(8)
O3 0.0249(9) 0.0267(10) 0.0473(12) 0.0158(9) 0.0112(8) 0.0108(8)
O4 0.0393(11) 0.0276(11) 0.0819(16) 0.0281(11) 0.0300(11) 0.0184(9)
O1W 0.0348(11) 0.0272(10) 0.0373(11) 0.0092(9) 0.0091(9) 0.0081(9)
O2W 0.0294(11) 0.0252(11) 0.0561(14) 0.0054(10) 0.0158(10) 0.0087(9)
O3W 0.0415(13) 0.0895(19) 0.0643(17) 0.0388(14) 0.0133(12) 0.0118(13)
C1 0.0211(12) 0.0248(13) 0.0314(14) 0.0110(11) 0.0096(11) 0.0063(10)
C2 0.0231(13) 0.0258(13) 0.0374(15) 0.0146(11) 0.0132(11) 0.0093(11)
C3 0.0415(16) 0.0324(15) 0.0503(19) 0.0228(14) 0.0119(15) 0.0174(13)
C4 0.0505(19) 0.058(2) 0.0399(18) 0.0275(16) 0.0050(15) 0.0205(16)
C5 0.0453(18) 0.055(2) 0.0295(16) 0.0097(14) 0.0046(14) 0.0115(15)
C6 0.0356(15) 0.0305(15) 0.0387(16) 0.0092(12) 0.0124(13) 0.0098(12)
C7 0.0246(13) 0.0207(13) 0.0334(14) 0.0096(11) 0.0115(11) 0.0096(11)
C8 0.0286(14) 0.0242(13) 0.0387(15) 0.0123(11) 0.0160(12) 0.0119(11)
C9 0.0279(14) 0.0216(13) 0.0339(15) 0.0061(11) 0.0126(11) 0.0089(11)
C10 0.0467(18) 0.0419(17) 0.0319(16) -0.0037(13) 0.0047(14) 0.0219(14)
C11 0.055(2) 0.057(2) 0.0294(16) 0.0096(14) -0.0002(14) 0.0277(16)
C12 0.054(2) 0.0491(19) 0.0343(17) 0.0128(14) 0.0105(15) 0.0212(16)
C13 0.0499(19) 0.058(2) 0.0392(18) -0.0031(15) 0.0110(15) 0.0243(16)
C14 0.0516(19) 0.0373(16) 0.0357(17) 0.0115(14) 0.0119(14) 0.0147(14)
C15 0.0427(17) 0.0413(17) 0.0316(16) 0.0083(13) 0.0051(13) 0.0179(14)

loop_
_atom_type_symbol
_atom_type_description
_atom_type_scat_dispersion_real
_atom_type_scat_dispersion_imag
_atom_type_scat_source
C C 0.0033 0.0016 'International Tables Vol C Tables 4.2.6.8 and 6.1.1.4'
H H 0.0000 0.0000 'International Tables Vol C Tables 4.2.6.8 and 6.1.1.4'
N N 0.0061 0.0033 'International Tables Vol C Tables 4.2.6.8 and 6.1.1.4'
O O 0.0106 0.0060 'International Tables Vol C Tables 4.2.6.8 and 6.1.1.4'
Co Co 0.3494 0.9721 'International Tables Vol C Tables 4.2.6.8 and 6.1.1.4'

loop_
_geom_angle_atom_site_label_1
_geom_angle_atom_site_label_2
_geom_angle_atom_site_label_3
_geom_angle
_geom_angle_site_symmetry_1
_geom_angle_site_symmetry_3
O3 Co1 O3 180.0 . 2_655
O3 Co1 O2 97.06(7) . .
O3 Co1 O2 82.94(7) 2_655 .
O3 Co1 O2 82.94(7) . 2_655
O3 Co1 O2 97.06(7) 2_655 2_655
O2 Co1 O2 180.0 . 2_655
O3 Co1 N3 88.84(8) . .
O3 Co1 N3 91.16(8) 2_655 .
O2 Co1 N3 91.41(8) . .
O2 Co1 N3 88.59(8) 2_655 .
O3 Co1 N3 91.16(8) . 2_655
O3 Co1 N3 88.84(8) 2_655 2_655
O2 Co1 N3 88.59(8) . 2_655
O2 Co1 N3 91.41(8) 2_655 2_655
N3 Co1 N3 179.999(1) . 2_655
O2W Co2 O2W 180.0 . 2_765
O2W Co2 O1 91.85(8) . 2_765
O2W Co2 O1 88.15(8) 2_765 2_765
O2W Co2 O1 88.15(8) . .
O2W Co2 O1 91.85(8) 2_765 .
O1 Co2 O1 180.00(10) 2_765 .
O2W Co2 O1W 90.02(8) . 2_765
O2W Co2 O1W 89.98(8) 2_765 2_765
O1 Co2 O1W 90.11(8) 2_765 2_765
O1 Co2 O1W 89.89(8) . 2_765
O2W Co2 O1W 89.98(8) . .
O2W Co2 O1W 90.02(8) 2_765 .
O1 Co2 O1W 89.89(8) 2_765 .
O1 Co2 O1W 90.11(8) . .
O1W Co2 O1W 180.0 2_765 .
C15 N1 N2 109.4(2) . .
C15 N1 C13 129.0(3) . .
N2 N1 C13 120.8(3) . .
C14 N2 N1 102.7(2) . .
C15 N3 C14 102.6(2) . .
C15 N3 Co1 127.40(19) . .
C14 N3 Co1 129.1(2) . .
C7 O1 Co2 127.26(16) . .
C7 O2 Co1 141.98(16) . .
C9 O3 Co1 138.01(16) . .
Co2 O1W H1WA 104(3) . .
Co2 O1W H1WB 109(2) . .
H1WA O1W H1WB 109(4) . .
Co2 O2W H2WA 123(2) . .
Co2 O2W H2WB 113(2) . .
H2WA O2W H2WB 109(3) . .
H3WA O3W H3WB 107.0 . .
C6 C1 C2 119.5(2) . .
C6 C1 C7 117.8(2) . .
C2 C1 C7 122.6(2) . .
C3 C2 C1 118.1(3) . .
C3 C2 C8 117.7(2) . .
C1 C2 C8 124.2(2) . .
C4 C3 C2 122.1(3) . .
C4 C3 H3 119.0 . .
C2 C3 H3 119.0 . .
C3 C4 C5 119.4(3) . .
C3 C4 H4 120.3 . .
C5 C4 H4 120.3 . .
C6 C5 C4 119.7(3) . .
C6 C5 H5 120.1 . .
C4 C5 H5 120.1 . .
C5 C6 C1 121.2(3) . .
C5 C6 H6 119.4 . .
C1 C6 H6 119.4 . .
O2 C7 O1 123.3(2) . .
O2 C7 C1 121.1(2) . .
O1 C7 C1 115.5(2) . .
C2 C8 C9 109.7(2) . .
C2 C8 H8A 109.7 . .
C9 C8 H8A 109.7 . .
C2 C8 H8B 109.7 . .
C9 C8 H8B 109.7 . .
H8A C8 H8B 108.2 . .
O4 C9 O3 122.3(2) . .
O4 C9 C8 118.9(2) . .
O3 C9 C8 118.7(2) . .
C11 C10 C12 118.9(3) . .
C11 C10 C13 120.6(3) . .
C12 C10 C13 120.5(3) . .
C12 C11 C10 120.5(3) 2_766 .
C12 C11 H11 119.7 2_766 .
C10 C11 H11 119.7 . .
C11 C12 C10 120.6(3) 2_766 .
C11 C12 H12 119.7 2_766 .
C10 C12 H12 119.7 . .
N1 C13 C10 109.9(2) . .
N1 C13 H13A 109.7 . .
C10 C13 H13A 109.7 . .
N1 C13 H13B 109.7 . .
C10 C13 H13B 109.7 . .
H13A C13 H13B 108.2 . .
N2 C14 N3 114.7(3) . .
N2 C14 H14 122.6 . .
N3 C14 H14 122.6 . .
N3 C15 N1 110.6(3) . .
N3 C15 H15 124.7 . .
N1 C15 H15 124.7 . .

loop_
_geom_bond_atom_site_label_1
_geom_bond_atom_site_label_2
_geom_bond_distance
_geom_bond_site_symmetry_2
Co1 O3 2.0947(17) .
Co1 O3 2.0947(17) 2_655
Co1 O2 2.1196(16) .
Co1 O2 2.1196(16) 2_655
Co1 N3 2.135(2) .
Co1 N3 2.135(2) 2_655
Co2 O2W 2.0598(19) .
Co2 O2W 2.0598(19) 2_765
Co2 O1 2.0938(17) 2_765
Co2 O1 2.0938(17) .
Co2 O1W 2.143(2) 2_765
Co2 O1W 2.143(2) .
N1 C15 1.326(4) .
N1 N2 1.361(4) .
N1 C13 1.469(4) .
N2 C14 1.310(4) .
N3 C15 1.322(4) .
N3 C14 1.353(4) .
O1 C7 1.265(3) .
O2 C7 1.260(3) .
O3 C9 1.271(3) .
O4 C9 1.245(3) .
O1W H1WA 0.846(10) .
O1W H1WB 0.851(10) .
O2W H2WA 0.843(10) .
O2W H2WB 0.847(10) .
O3W H3WA 0.8501 .
O3W H3WB 0.8500 .
C1 C6 1.392(4) .
C1 C2 1.405(4) .
C1 C7 1.504(3) .
C2 C3 1.394(4) .
C2 C8 1.513(4) .
C3 C4 1.371(5) .
C3 H3 0.9300 .
C4 C5 1.391(5) .
C4 H4 0.9300 .
C5 C6 1.373(4) .
C5 H5 0.9300 .
C6 H6 0.9300 .
C8 C9 1.524(3) .
C8 H8A 0.9700 .
C8 H8B 0.9700 .
C10 C11 1.386(4) .
C10 C12 1.389(4) .
C10 C13 1.506(4) .
C11 C12 1.384(5) 2_766
C11 H11 0.9300 .
C12 C11 1.384(5) 2_766
C12 H12 0.9300 .
C13 H13A 0.9700 .
C13 H13B 0.9700 .
C14 H14 0.9300 .
C15 H15 0.9300 .

loop_
_geom_torsion_atom_site_label_1
_geom_torsion_atom_site_label_2
_geom_torsion_atom_site_label_3
_geom_torsion_atom_site_label_4
_geom_torsion
_geom_torsion_site_symmetry_1
_geom_torsion_site_symmetry_4
C15 N1 N2 C14 -0.7(3) . .
C13 N1 N2 C14 -171.5(3) . .
O3 Co1 N3 C15 174.4(2) . .
O3 Co1 N3 C15 -5.6(2) 2_655 .
O2 Co1 N3 C15 77.4(2) . .
O2 Co1 N3 C15 -102.6(2) 2_655 .
N3 Co1 N3 C15 27(16) 2_655 .
O3 Co1 N3 C14 7.2(2) . .
O3 Co1 N3 C14 -172.8(2) 2_655 .
O2 Co1 N3 C14 -89.8(2) . .
O2 Co1 N3 C14 90.2(2) 2_655 .
N3 Co1 N3 C14 -140(16) 2_655 .
O2W Co2 O1 C7 49.3(2) . .
O2W Co2 O1 C7 -130.7(2) 2_765 .
O1 Co2 O1 C7 98(54) 2_765 .
O1W Co2 O1 C7 -40.7(2) 2_765 .
O1W Co2 O1 C7 139.3(2) . .
O3 Co1 O2 C7 -68.4(3) . .
O3 Co1 O2 C7 111.6(3) 2_655 .
O2 Co1 O2 C7 22(14) 2_655 .
N3 Co1 O2 C7 20.6(3) . .
N3 Co1 O2 C7 -159.4(3) 2_655 .
O3 Co1 O3 C9 131(15) 2_655 .
O2 Co1 O3 C9 -2.4(3) . .
O2 Co1 O3 C9 177.6(3) 2_655 .
N3 Co1 O3 C9 -93.7(3) . .
N3 Co1 O3 C9 86.3(3) 2_655 .
C6 C1 C2 C3 -2.5(4) . .
C7 C1 C2 C3 173.4(2) . .
C6 C1 C2 C8 178.1(2) . .
C7 C1 C2 C8 -6.0(4) . .
C1 C2 C3 C4 2.5(4) . .
C8 C2 C3 C4 -178.1(3) . .
C2 C3 C4 C5 0.0(5) . .
C3 C4 C5 C6 -2.5(5) . .
C4 C5 C6 C1 2.4(5) . .
C2 C1 C6 C5 0.1(4) . .
C7 C1 C6 C5 -176.0(3) . .
Co1 O2 C7 O1 -140.9(2) . .
Co1 O2 C7 C1 41.8(4) . .
Co2 O1 C7 O2 16.3(4) . .
Co2 O1 C7 C1 -166.25(17) . .
C6 C1 C7 O2 -142.3(3) . .
C2 C1 C7 O2 41.7(4) . .
C6 C1 C7 O1 40.2(3) . .
C2 C1 C7 O1 -135.8(3) . .
C3 C2 C8 C9 76.9(3) . .
C1 C2 C8 C9 -103.7(3) . .
Co1 O3 C9 O4 172.5(2) . .
Co1 O3 C9 C8 -6.7(4) . .
C2 C8 C9 O4 -91.2(3) . .
C2 C8 C9 O3 88.1(3) . .
C12 C10 C11 C12 0.2(5) . 2_766
C13 C10 C11 C12 -176.9(3) . 2_766
C11 C10 C12 C11 -0.2(5) . 2_766
C13 C10 C12 C11 176.9(3) . 2_766
C15 N1 C13 C10 -92.7(4) . .
N2 N1 C13 C10 76.0(3) . .
C11 C10 C13 N1 80.1(4) . .
C12 C10 C13 N1 -96.9(3) . .
N1 N2 C14 N3 0.6(4) . .
C15 N3 C14 N2 -0.3(4) . .
Co1 N3 C14 N2 169.3(2) . .
C14 N3 C15 N1 -0.2(3) . .
Co1 N3 C15 N1 -170.04(18) . .
N2 N1 C15 N3 0.6(3) . .
C13 N1 C15 N3 170.3(3) . .
